data_1572462
loop_
_publ_author_name
'Zueva, Anna Y.'
'Bilyachenko, Alexey N.'
'Khrustalev, Victor N.'
'Shul'pina, Lidia S.'
'Ikonnikov, Nikolay S.'
'Dorovatovskii, Pavel V.'
'Shubina, Elena S.'
'Ragimov, Karim'
'Lobanov, Nikolai N.'
'Sun, Di'

_publ_section_title
;
 Rational (supra)molecular design and catalytic activity of cage-like
 Cu<sub>4</sub>-based phenylsilsesquioxanes.
;
_journal_issue 39
_journal_name_full Nanoscale
_journal_page_first 18389
_journal_page_last 18398
_journal_paper_doi 10.1039/d4nr02173h
_journal_volume 16
_journal_year 2024
_chemical_formula_moiety 'C92 H112 Cu4 Na4 O30 Si12'
_chemical_formula_sum 'C92 H112 Cu4 Na4 O30 Si12'
_chemical_formula_weight 2381.06
_space_group_crystal_system monoclinic
_space_group_IT_number 15
_space_group_name_Hall '-C 2yc'
_space_group_name_H-M_alt 'C 1 2/c 1'
_atom_sites_solution_hydrogens mixed
_atom_sites_solution_primary difmap
_atom_sites_solution_secondary difmap
_audit_creation_method SHELXL-2013
_audit_update_record
;
2024-05-14 deposited with the CCDC.	2024-08-22 downloaded from the CCDC.
;
_cell_angle_alpha 90
_cell_angle_beta 136.955(5)
_cell_angle_gamma 90
_cell_formula_units_Z 4
_cell_length_a 42.5782(11)
_cell_length_b 12.84264(11)
_cell_length_c 28.6065(7)
_cell_measurement_reflns_used 37983
_cell_measurement_temperature 100(2)
_cell_measurement_theta_max 76.591
_cell_measurement_theta_min 3.016
_cell_volume 10677.1(11)
_computing_cell_refinement 'CrysAlisPro 1.171.41.117a (Rigaku OD, 2021)'
_computing_data_collection 'CrysAlisPro 1.171.41.117a (Rigaku OD, 2021)'
_computing_data_reduction 'CrysAlisPro 1.171.41.117a (Rigaku OD, 2021)'
_computing_molecular_graphics 'SHELXTL (Sheldrick, 2015)'
_computing_publication_material 'SHELXTL (Sheldrick, 2015)'
_computing_structure_refinement 'SHELXL (Sheldrick, 2015)'
_computing_structure_solution 'SHELXT (Sheldrick, 2015)'
_diffrn_ambient_temperature 100(2)
_diffrn_measured_fraction_theta_full 0.995
_diffrn_measured_fraction_theta_max 0.987
_diffrn_measurement_device_type 'XtaLAB Synergy, Dualflex, HyPix'
_diffrn_measurement_method '\f and \w'
_diffrn_radiation_type CuK\a
_diffrn_radiation_wavelength 1.54184
_diffrn_reflns_av_R_equivalents 0.0636
_diffrn_reflns_av_unetI/netI 0.0286
_diffrn_reflns_Laue_measured_fraction_full 0.995
_diffrn_reflns_Laue_measured_fraction_max 0.987
_diffrn_reflns_limit_h_max 53
_diffrn_reflns_limit_h_min -53
_diffrn_reflns_limit_k_max 16
_diffrn_reflns_limit_k_min -12
_diffrn_reflns_limit_l_max 36
_diffrn_reflns_limit_l_min -36
_diffrn_reflns_number 130953
_diffrn_reflns_point_group_measured_fraction_full 0.995
_diffrn_reflns_point_group_measured_fraction_max 0.987
_diffrn_reflns_theta_full 67.684
_diffrn_reflns_theta_max 78.016
_diffrn_reflns_theta_min 3.041
_diffrn_source 'micro-focus sealed X-ray tube'
_exptl_absorpt_coefficient_mu 2.980
_exptl_absorpt_correction_T_max 0.900
_exptl_absorpt_correction_T_min 0.529
_exptl_absorpt_correction_type gaussian
_exptl_absorpt_process_details
;
CrysAlisPro 1.171.42.79a (Rigaku Oxford Diffraction, 2022)
Numerical absorption correction based on gaussian integration over
a multifaceted crystal model
Empirical absorption correction using spherical harmonics,
implemented in SCALE3 ABSPACK scaling algorithm.
;
_exptl_crystal_colour blue
_exptl_crystal_density_diffrn 1.481
_exptl_crystal_description 'prismatic needle'
_exptl_crystal_F_000 4928
_exptl_crystal_size_max 0.23
_exptl_crystal_size_mid 0.05
_exptl_crystal_size_min 0.02
_refine_diff_density_max 2.033
_refine_diff_density_min -1.169
_refine_diff_density_rms 0.120
_refine_ls_extinction_method none
_refine_ls_goodness_of_fit_ref 1.072
_refine_ls_hydrogen_treatment constr
_refine_ls_matrix_type full
_refine_ls_number_parameters 436
_refine_ls_number_reflns 11284
_refine_ls_number_restraints 137
_refine_ls_restrained_S_all 1.078
_refine_ls_R_factor_all 0.0908
_refine_ls_R_factor_gt 0.0819
_refine_ls_shift/su_max 0.001
_refine_ls_shift/su_mean 0.000
_refine_ls_structure_factor_coef Fsqd
_refine_ls_weighting_details 'w=1/[\s^2^(Fo^2^)+(0.09P)^2^+90P] where P=(Fo^2^+2Fc^2^)/3'
_refine_ls_weighting_scheme calc
_refine_ls_wR_factor_gt 0.2056
_refine_ls_wR_factor_ref 0.2125
_reflns_Friedel_coverage 0.000
_reflns_number_gt 9658
_reflns_number_total 11284
_reflns_threshold_expression 'I > 2\s(I)'
_cod_data_source_file d4nr02173h2.cif
_cod_data_source_block 6a
_cod_depositor_comments 'Adding full bibliography for 1572445--1572463.cif.'
_cod_original_cell_volume 10677.2(11)
_cod_original_sg_symbol_H-M 'C 2/c'
_cod_database_code 1572462
_shelx_space_group_comment
;
The symmetry employed for this shelxl refinement is uniquely defined
by the following loop, which should always be used as a source of
symmetry information in preference to the above space-group names.
They are only intended as comments.
;
_shelx_estimated_absorpt_t_min 0.547
_shelx_estimated_absorpt_t_max 0.943
_shelxl_version_number 2013-4

loop_
_space_group_symop_operation_xyz
'x, y, z'
'-x, y, -z+1/2'
'x+1/2, y+1/2, z'
'-x+1/2, y+1/2, -z+1/2'
'-x, -y, -z'
'x, -y, z-1/2'
'-x+1/2, -y+1/2, -z'
'x+1/2, -y+1/2, z-1/2'

loop_
_atom_site_label
_atom_site_type_symbol
_atom_site_fract_x
_atom_site_fract_y
_atom_site_fract_z
_atom_site_U_iso_or_equiv
_atom_site_adp_type
_atom_site_occupancy
_atom_site_site_symmetry_order
_atom_site_calc_flag
_atom_site_refinement_flags_posn
_atom_site_refinement_flags_adp
_atom_site_refinement_flags_occupancy
_atom_site_disorder_assembly
_atom_site_disorder_group
Cu1 Cu 0.55182(2) 0.44365(6) 0.30083(3) 0.03176(18) Uani 1 1 d . . . . .
Cu2 Cu 0.49416(2) 0.74266(6) 0.19164(3) 0.03444(18) Uani 1 1 d . . . . .
Si1 Si 0.50993(4) 0.41069(11) 0.35832(6) 0.0325(3) Uani 1 1 d . . . . .
Si2 Si 0.60617(4) 0.48031(11) 0.45634(6) 0.0344(3) Uani 1 1 d . . . . .
Si3 Si 0.61035(4) 0.71573(11) 0.45698(6) 0.0367(3) Uani 1 1 d . . . . .
Si4 Si 0.59588(4) 0.78082(11) 0.34309(6) 0.0355(3) Uani 1 1 d . . . . .
Si5 Si 0.58916(4) 0.70828(11) 0.23815(7) 0.0372(3) Uani 1 1 d . . . . .
Si6 Si 0.58756(4) 0.47436(11) 0.23380(6) 0.0353(3) Uani 1 1 d . . . . .
Na1 Na 0.65139(7) 0.5428(2) 0.39806(11) 0.0541(6) Uani 1 1 d . . . . .
Na2 Na 0.48386(7) 0.62988(17) 0.08642(10) 0.0423(4) Uani 1 1 d . . . . .
O1 O 0.46726(10) 0.4632(3) 0.34090(15) 0.0343(7) Uani 1 1 d . . . . .
O2 O 0.55553(10) 0.4714(3) 0.42778(15) 0.0348(7) Uani 1 1 d . . . . .
O3 O 0.62516(11) 0.5978(3) 0.48825(16) 0.0400(8) Uani 1 1 d . . . . .
O4 O 0.62503(11) 0.7287(3) 0.41748(17) 0.0402(8) Uani 1 1 d . . . . .
O5 O 0.61638(11) 0.7282(3) 0.31775(17) 0.0400(8) Uani 1 1 d . . . . .
O6 O 0.60369(11) 0.5917(3) 0.23690(18) 0.0415(8) Uani 1 1 d . . . . .
O7 O 0.50392(10) 0.4343(3) 0.29689(15) 0.0355(7) Uani 1 1 d . . . . .
O8 O 0.60209(10) 0.4572(3) 0.39783(15) 0.0400(8) Uani 1 1 d . . . . .
O9 O 0.55708(11) 0.7365(3) 0.40620(16) 0.0401(8) Uani 1 1 d . . . . .
O10 O 0.54232(11) 0.7519(3) 0.29122(16) 0.0399(8) Uani 1 1 d . . . . .
O11 O 0.53523(11) 0.7200(3) 0.18572(16) 0.0383(7) Uani 1 1 d . . . . .
O12 O 0.59325(11) 0.4513(3) 0.29414(17) 0.0454(9) Uani 1 1 d . . . . .
C1 C 0.51360(8) 0.2674(2) 0.37428(16) 0.0477(5) Uani 1 1 d D . . . .
C2 C 0.48465(10) 0.2006(3) 0.31800(15) 0.0477(5) Uani 1 1 d D . . . .
H2 H 0.4638 0.2284 0.2730 0.057 Uiso 1 1 calc R U . . .
C3 C 0.48613(12) 0.0936(3) 0.32732(16) 0.0477(5) Uani 1 1 d D . . . .
H3 H 0.4663 0.0486 0.2887 0.057 Uiso 1 1 calc R U . . .
C4 C 0.51673(11) 0.0525(2) 0.39336(18) 0.0477(5) Uani 1 1 d D . . . .
H4 H 0.5178 -0.0205 0.3999 0.057 Uiso 1 1 calc R U . . .
C5 C 0.54576(12) 0.1190(3) 0.44977(16) 0.0477(5) Uani 1 1 d D . . . .
H5 H 0.5666 0.0912 0.4948 0.057 Uiso 1 1 calc R U . . .
C6 C 0.54424(11) 0.2261(3) 0.44034(15) 0.0477(5) Uani 1 1 d D . . . .
H6 H 0.5641 0.2711 0.4789 0.057 Uiso 1 1 calc R U . . .
C7 C 0.64586(8) 0.3907(3) 0.53114(17) 0.0701(8) Uani 1 1 d D . . . .
C8 C 0.66370(15) 0.3013(4) 0.52967(19) 0.0701(8) Uani 1 1 d D . . . .
H8 H 0.6557 0.2844 0.4897 0.084 Uiso 1 1 calc R U . . .
C9 C 0.69331(16) 0.2365(3) 0.5870(2) 0.0701(8) Uani 1 1 d D . . . .
H9 H 0.7055 0.1756 0.5860 0.084 Uiso 1 1 calc R U . . .
C10 C 0.70509(13) 0.2612(4) 0.64576(19) 0.0701(8) Uani 1 1 d D . . . .
H10 H 0.7253 0.2171 0.6847 0.084 Uiso 1 1 calc R U . . .
C11 C 0.68727(16) 0.3507(4) 0.64731(19) 0.0701(8) Uani 1 1 d D . . . .
H11 H 0.6952 0.3675 0.6873 0.084 Uiso 1 1 calc R U . . .
C12 C 0.65771(14) 0.4153(3) 0.5900(2) 0.0701(8) Uani 1 1 d D . . . .
H12 H 0.6456 0.4763 0.5911 0.084 Uiso 1 1 calc R U . . .
C13 C 0.64875(9) 0.8024(3) 0.53417(15) 0.0570(6) Uani 1 1 d D . . . .
C14 C 0.68829(12) 0.7617(3) 0.59804(18) 0.0570(6) Uani 1 1 d D . . . .
H14 H 0.6956 0.6901 0.6022 0.068 Uiso 1 1 calc R U . . .
C15 C 0.71703(11) 0.8258(3) 0.65569(16) 0.0570(6) Uani 1 1 d D . . . .
H15 H 0.7439 0.7978 0.6991 0.068 Uiso 1 1 calc R U . . .
C16 C 0.70631(12) 0.9308(3) 0.64970(17) 0.0570(6) Uani 1 1 d D . . . .
H16 H 0.7259 0.9745 0.6889 0.068 Uiso 1 1 calc R U . . .
C17 C 0.66684(13) 0.9717(3) 0.58599(19) 0.0570(6) Uani 1 1 d D . . . .
H17 H 0.6595 1.0432 0.5818 0.068 Uiso 1 1 calc R U . . .
C18 C 0.63813(11) 0.9076(3) 0.52835(17) 0.0570(6) Uani 1 1 d D . . . .
H18 H 0.6113 0.9356 0.4850 0.068 Uiso 1 1 calc R U . . .
C19 C 0.60453(9) 0.9247(2) 0.35102(7) 0.0488(5) Uani 1 1 d D . . . .
C20 C 0.58184(11) 0.9869(3) 0.35900(17) 0.0488(5) Uani 1 1 d D . . . .
H20 H 0.5623 0.9556 0.3603 0.059 Uiso 1 1 calc R U . . .
C21 C 0.58769(13) 1.0946(3) 0.3650(2) 0.0488(5) Uani 1 1 d D . . . .
H21 H 0.5721 1.1366 0.3705 0.059 Uiso 1 1 calc R U . . .
C22 C 0.61642(12) 1.1408(3) 0.36315(17) 0.0488(5) Uani 1 1 d D . . . .
H22 H 0.6205 1.2142 0.3673 0.059 Uiso 1 1 calc R U . . .
C23 C 0.63911(12) 1.0787(3) 0.3551(2) 0.0488(5) Uani 1 1 d D . . . .
H23 H 0.6586 1.1100 0.3537 0.059 Uiso 1 1 calc R U . . .
C24 C 0.63322(12) 0.9710(3) 0.34907(17) 0.0488(5) Uani 1 1 d D . . . .
H24 H 0.6487 0.9291 0.3436 0.059 Uiso 1 1 calc R U . . .
C25 C 0.60523(18) 0.8039(5) 0.20735(18) 0.0581(13) Uani 0.5 1 d D . P A 1
C26 C 0.5849(2) 0.9022(6) 0.1854(4) 0.0581(13) Uani 0.5 1 d D . P A 1
H26 H 0.5635 0.9201 0.1861 0.070 Uiso 0.5 1 calc R U P A 1
C27 C 0.5957(3) 0.9744(5) 0.1625(4) 0.0581(13) Uani 0.5 1 d D . P A 1
H27 H 0.5818 1.0413 0.1476 0.070 Uiso 0.5 1 calc R U P A 1
C28 C 0.6270(3) 0.9481(6) 0.1615(4) 0.0581(13) Uani 0.5 1 d D . P A 1
H28 H 0.6345 0.9971 0.1459 0.070 Uiso 0.5 1 calc R U P A 1
C29 C 0.6475(3) 0.8498(6) 0.1835(4) 0.0581(13) Uani 0.5 1 d D . P A 1
H29 H 0.6688 0.8320 0.1828 0.070 Uiso 0.5 1 calc R U P A 1
C30 C 0.6366(3) 0.7777(5) 0.2064(4) 0.0581(13) Uani 0.5 1 d D . P A 1
H30 H 0.6505 0.7107 0.2213 0.070 Uiso 0.5 1 calc R U P A 1
C25A C 0.6139(2) 0.7938(4) 0.2201(2) 0.0586(13) Uani 0.5 1 d D . P A 2
C26A C 0.6596(2) 0.7877(6) 0.2552(3) 0.0586(13) Uani 0.5 1 d D . P A 2
H26A H 0.6796 0.7373 0.2903 0.070 Uiso 0.5 1 calc R U P A 2
C27A C 0.6759(2) 0.8554(7) 0.2386(4) 0.0586(13) Uani 0.5 1 d D . P A 2
H27A H 0.7070 0.8512 0.2625 0.070 Uiso 0.5 1 calc R U P A 2
C28A C 0.6466(3) 0.9292(6) 0.1870(4) 0.0586(13) Uani 0.5 1 d D . P A 2
H28A H 0.6577 0.9753 0.1757 0.070 Uiso 0.5 1 calc R U P A 2
C29A C 0.6009(2) 0.9354(6) 0.1519(4) 0.0586(13) Uani 0.5 1 d D . P A 2
H29A H 0.5808 0.9857 0.1168 0.070 Uiso 0.5 1 calc R U P A 2
C30A C 0.58451(19) 0.8677(6) 0.1685(3) 0.0586(13) Uani 0.5 1 d D . P A 2
H30A H 0.5534 0.8719 0.1446 0.070 Uiso 0.5 1 calc R U P A 2
C31 C 0.62176(8) 0.3853(3) 0.23198(9) 0.0649(7) Uani 1 1 d D . . . .
C32 C 0.64752(14) 0.4258(3) 0.2230(2) 0.0649(7) Uani 1 1 d D . . . .
H32 H 0.6478 0.4987 0.2178 0.078 Uiso 1 1 calc R U . . .
C33 C 0.67278(15) 0.3593(3) 0.2217(3) 0.0649(7) Uani 1 1 d D . . . .
H33 H 0.6903 0.3871 0.2156 0.078 Uiso 1 1 calc R U . . .
C34 C 0.67243(13) 0.2522(3) 0.2294(2) 0.0649(7) Uani 1 1 d D . . . .
H34 H 0.6896 0.2070 0.2284 0.078 Uiso 1 1 calc R U . . .
C35 C 0.64672(16) 0.2117(3) 0.2383(3) 0.0649(7) Uani 1 1 d D . . . .
H35 H 0.6464 0.1388 0.2436 0.078 Uiso 1 1 calc R U . . .
C36 C 0.62150(14) 0.2782(3) 0.2396(2) 0.0649(7) Uani 1 1 d D . . . .
H36 H 0.6040 0.2504 0.2458 0.078 Uiso 1 1 calc R U . . .
O13 O 0.70708(16) 0.5578(6) 0.5204(2) 0.1042(16) Uani 1 1 d D . . . .
H13O H 0.6912 0.5460 0.5297 0.156 Uiso 1 1 d R U . . .
C37 C 0.7489(2) 0.5012(8) 0.5717(3) 0.1042(16) Uani 1 1 d D . . . .
H37A H 0.7700 0.5175 0.5684 0.125 Uiso 1 1 calc R U . . .
H37B H 0.7423 0.4256 0.5636 0.125 Uiso 1 1 calc R U . . .
C38 C 0.7721(2) 0.5277(9) 0.6427(2) 0.1042(16) Uani 1 1 d D . . . .
H38A H 0.8011 0.4890 0.6767 0.156 Uiso 1 1 calc R U . . .
H38B H 0.7519 0.5087 0.6467 0.156 Uiso 1 1 calc R U . . .
H38C H 0.7785 0.6026 0.6507 0.156 Uiso 1 1 calc R U . . .
O14 O 0.71837(19) 0.5045(4) 0.4242(3) 0.1016(13) Uani 1 1 d D . . . .
C39 C 0.7299(3) 0.3982(4) 0.4267(6) 0.1016(13) Uani 1 1 d D . . . .
H39A H 0.7631 0.3868 0.4686 0.122 Uiso 1 1 calc R U . . .
H39B H 0.7236 0.3831 0.3865 0.122 Uiso 1 1 calc R U . . .
C40 C 0.7020(3) 0.3256(5) 0.4269(5) 0.1016(13) Uani 1 1 d D . . . .
H40A H 0.7101 0.2533 0.4286 0.152 Uiso 1 1 calc R U . . .
H40B H 0.6691 0.3365 0.3852 0.152 Uiso 1 1 calc R U . . .
H40C H 0.7087 0.3400 0.4672 0.152 Uiso 1 1 calc R U . . .
C41 C 0.7496(3) 0.5771(5) 0.4368(7) 0.1016(13) Uani 0.75 1 d D . P B 1
H41A H 0.7485 0.5692 0.4013 0.122 Uiso 0.75 1 calc R U P B 1
H41B H 0.7814 0.5624 0.4819 0.122 Uiso 0.75 1 calc R U P B 1
C42 C 0.7366(4) 0.6875(5) 0.4359(7) 0.1016(13) Uani 0.75 1 d D . P B 1
H42A H 0.7584 0.7362 0.4452 0.152 Uiso 0.75 1 calc R U P B 1
H42B H 0.7377 0.6952 0.4710 0.152 Uiso 0.75 1 calc R U P B 1
H42C H 0.7055 0.7026 0.3908 0.152 Uiso 0.75 1 calc R U P B 1
C41A C 0.7345(7) 0.5771(6) 0.4076(11) 0.1016(13) Uani 0.25 1 d D . P B 2
H41C H 0.7090 0.6233 0.3702 0.122 Uiso 0.25 1 calc R U P B 2
H41D H 0.7454 0.5391 0.3915 0.122 Uiso 0.25 1 calc R U P B 2
C42A C 0.7736(10) 0.642(2) 0.4701(16) 0.1016(13) Uani 0.25 1 d D . P B 2
H42D H 0.7846 0.6908 0.4583 0.152 Uiso 0.25 1 calc R U P B 2
H42E H 0.7988 0.5961 0.5071 0.152 Uiso 0.25 1 calc R U P B 2
H42F H 0.7625 0.6810 0.4853 0.152 Uiso 0.25 1 calc R U P B 2
O15 O 0.47681(17) 0.6619(4) 0.0030(3) 0.0851(10) Uani 1 1 d D . . . .
C43 C 0.5119(2) 0.6691(6) 0.0061(3) 0.0851(10) Uani 1 1 d D . . . .
H43A H 0.5221 0.7423 0.0142 0.102 Uiso 1 1 calc R U . . .
H43B H 0.4993 0.6465 -0.0381 0.102 Uiso 1 1 calc R U . . .
C44 C 0.5526(2) 0.6008(7) 0.0636(4) 0.0851(10) Uani 1 1 d D . . . .
H44A H 0.5764 0.6062 0.0653 0.128 Uiso 1 1 calc R U . . .
H44B H 0.5424 0.5282 0.0551 0.128 Uiso 1 1 calc R U . . .
H44C H 0.5652 0.6238 0.1073 0.128 Uiso 1 1 calc R U . . .
C45 C 0.43516(18) 0.7146(6) -0.0534(3) 0.0851(10) Uani 0.75 1 d D . P C 1
H45A H 0.4096 0.6848 -0.0625 0.102 Uiso 0.75 1 calc R U P C 1
H45B H 0.4279 0.7045 -0.0947 0.102 Uiso 0.75 1 calc R U P C 1
C46 C 0.4394(4) 0.8302(5) -0.0384(5) 0.0851(10) Uani 0.75 1 d D . P C 1
H46A H 0.4104 0.8652 -0.0778 0.128 Uiso 0.75 1 calc R U P C 1
H46B H 0.4644 0.8598 -0.0299 0.128 Uiso 0.75 1 calc R U P C 1
H46C H 0.4460 0.8402 0.0021 0.128 Uiso 0.75 1 calc R U P C 1
C45A C 0.4449(4) 0.7470(10) -0.0326(10) 0.0851(10) Uani 0.25 1 d D . P C 2
H45C H 0.4203 0.7351 -0.0359 0.102 Uiso 0.25 1 calc R U P C 2
H45D H 0.4304 0.7516 -0.0796 0.102 Uiso 0.25 1 calc R U P C 2
C46A C 0.4699(11) 0.8482(6) 0.0055(16) 0.0851(10) Uani 0.25 1 d D . P C 2
H46D H 0.4480 0.9062 -0.0193 0.128 Uiso 0.25 1 calc R U P C 2
H46E H 0.4942 0.8597 0.0087 0.128 Uiso 0.25 1 calc R U P C 2
H46F H 0.4836 0.8440 0.0517 0.128 Uiso 0.25 1 calc R U P C 2

loop_
_atom_site_aniso_label
_atom_site_aniso_U_11
_atom_site_aniso_U_22
_atom_site_aniso_U_33
_atom_site_aniso_U_23
_atom_site_aniso_U_13
_atom_site_aniso_U_12
Cu1 0.0241(3) 0.0514(4) 0.0208(3) 0.0000(3) 0.0167(3) -0.0002(3)
Cu2 0.0295(3) 0.0535(4) 0.0271(3) -0.0007(3) 0.0228(3) -0.0005(3)
Si1 0.0274(6) 0.0503(7) 0.0227(5) 0.0010(5) 0.0192(5) 0.0002(5)
Si2 0.0271(6) 0.0531(8) 0.0206(5) 0.0003(5) 0.0167(5) 0.0002(5)
Si3 0.0309(6) 0.0538(8) 0.0266(6) -0.0014(5) 0.0213(5) -0.0014(5)
Si4 0.0302(6) 0.0532(8) 0.0287(6) -0.0028(5) 0.0234(5) -0.0023(5)
Si5 0.0337(6) 0.0523(8) 0.0360(6) -0.0068(6) 0.0288(6) -0.0054(5)
Si6 0.0286(6) 0.0542(8) 0.0281(6) -0.0013(5) 0.0223(5) -0.0003(5)
Na1 0.0364(10) 0.0894(17) 0.0378(11) -0.0100(11) 0.0275(9) -0.0141(11)
Na2 0.0417(10) 0.0592(12) 0.0371(10) -0.0093(9) 0.0324(9) -0.0080(9)
O1 0.0314(15) 0.0496(19) 0.0284(15) 0.0019(13) 0.0239(14) 0.0007(13)
O2 0.0290(15) 0.0525(19) 0.0229(14) -0.0009(13) 0.0190(13) -0.0007(13)
O3 0.0310(16) 0.059(2) 0.0261(15) -0.0030(14) 0.0196(14) -0.0043(15)
O4 0.0323(16) 0.059(2) 0.0329(16) 0.0017(15) 0.0251(15) 0.0005(15)
O5 0.0313(16) 0.060(2) 0.0352(17) -0.0082(15) 0.0263(15) -0.0054(15)
O6 0.0354(17) 0.056(2) 0.0434(19) -0.0075(16) 0.0320(16) -0.0033(15)
O7 0.0275(15) 0.057(2) 0.0236(14) 0.0012(13) 0.0192(13) 0.0001(14)
O8 0.0264(15) 0.069(2) 0.0227(15) -0.0017(14) 0.0172(13) 0.0002(15)
O9 0.0334(16) 0.062(2) 0.0270(15) -0.0003(14) 0.0227(14) -0.0001(15)
O10 0.0343(16) 0.063(2) 0.0309(16) -0.0038(15) 0.0264(15) -0.0033(15)
O11 0.0348(16) 0.057(2) 0.0327(16) -0.0037(14) 0.0279(15) -0.0025(15)
O12 0.0276(15) 0.081(3) 0.0293(16) -0.0004(16) 0.0215(14) -0.0010(16)
C1 0.0428(11) 0.0565(13) 0.0425(11) 0.0032(10) 0.0307(10) 0.0005(10)
C2 0.0428(11) 0.0565(13) 0.0425(11) 0.0032(10) 0.0307(10) 0.0005(10)
C3 0.0428(11) 0.0565(13) 0.0425(11) 0.0032(10) 0.0307(10) 0.0005(10)
C4 0.0428(11) 0.0565(13) 0.0425(11) 0.0032(10) 0.0307(10) 0.0005(10)
C5 0.0428(11) 0.0565(13) 0.0425(11) 0.0032(10) 0.0307(10) 0.0005(10)
C6 0.0428(11) 0.0565(13) 0.0425(11) 0.0032(10) 0.0307(10) 0.0005(10)
C7 0.0622(16) 0.089(2) 0.0536(15) 0.0196(15) 0.0404(14) 0.0207(15)
C8 0.0622(16) 0.089(2) 0.0536(15) 0.0196(15) 0.0404(14) 0.0207(15)
C9 0.0622(16) 0.089(2) 0.0536(15) 0.0196(15) 0.0404(14) 0.0207(15)
C10 0.0622(16) 0.089(2) 0.0536(15) 0.0196(15) 0.0404(14) 0.0207(15)
C11 0.0622(16) 0.089(2) 0.0536(15) 0.0196(15) 0.0404(14) 0.0207(15)
C12 0.0622(16) 0.089(2) 0.0536(15) 0.0196(15) 0.0404(14) 0.0207(15)
C13 0.0458(12) 0.0726(16) 0.0446(12) -0.0152(12) 0.0305(11) -0.0063(12)
C14 0.0458(12) 0.0726(16) 0.0446(12) -0.0152(12) 0.0305(11) -0.0063(12)
C15 0.0458(12) 0.0726(16) 0.0446(12) -0.0152(12) 0.0305(11) -0.0063(12)
C16 0.0458(12) 0.0726(16) 0.0446(12) -0.0152(12) 0.0305(11) -0.0063(12)
C17 0.0458(12) 0.0726(16) 0.0446(12) -0.0152(12) 0.0305(11) -0.0063(12)
C18 0.0458(12) 0.0726(16) 0.0446(12) -0.0152(12) 0.0305(11) -0.0063(12)
C19 0.0470(12) 0.0579(13) 0.0461(12) -0.0016(10) 0.0355(11) -0.0002(10)
C20 0.0470(12) 0.0579(13) 0.0461(12) -0.0016(10) 0.0355(11) -0.0002(10)
C21 0.0470(12) 0.0579(13) 0.0461(12) -0.0016(10) 0.0355(11) -0.0002(10)
C22 0.0470(12) 0.0579(13) 0.0461(12) -0.0016(10) 0.0355(11) -0.0002(10)
C23 0.0470(12) 0.0579(13) 0.0461(12) -0.0016(10) 0.0355(11) -0.0002(10)
C24 0.0470(12) 0.0579(13) 0.0461(12) -0.0016(10) 0.0355(11) -0.0002(10)
C25 0.068(3) 0.072(3) 0.071(3) -0.005(3) 0.062(3) -0.006(3)
C26 0.068(3) 0.072(3) 0.071(3) -0.005(3) 0.062(3) -0.006(3)
C27 0.068(3) 0.072(3) 0.071(3) -0.005(3) 0.062(3) -0.006(3)
C28 0.068(3) 0.072(3) 0.071(3) -0.005(3) 0.062(3) -0.006(3)
C29 0.068(3) 0.072(3) 0.071(3) -0.005(3) 0.062(3) -0.006(3)
C30 0.068(3) 0.072(3) 0.071(3) -0.005(3) 0.062(3) -0.006(3)
C25A 0.061(3) 0.065(3) 0.076(3) 0.017(3) 0.059(3) 0.010(3)
C26A 0.061(3) 0.065(3) 0.076(3) 0.017(3) 0.059(3) 0.010(3)
C27A 0.061(3) 0.065(3) 0.076(3) 0.017(3) 0.059(3) 0.010(3)
C28A 0.061(3) 0.065(3) 0.076(3) 0.017(3) 0.059(3) 0.010(3)
C29A 0.061(3) 0.065(3) 0.076(3) 0.017(3) 0.059(3) 0.010(3)
C30A 0.061(3) 0.065(3) 0.076(3) 0.017(3) 0.059(3) 0.010(3)
C31 0.0633(15) 0.0707(17) 0.086(2) 0.0079(15) 0.0627(16) 0.0111(14)
C32 0.0633(15) 0.0707(17) 0.086(2) 0.0079(15) 0.0627(16) 0.0111(14)
C33 0.0633(15) 0.0707(17) 0.086(2) 0.0079(15) 0.0627(16) 0.0111(14)
C34 0.0633(15) 0.0707(17) 0.086(2) 0.0079(15) 0.0627(16) 0.0111(14)
C35 0.0633(15) 0.0707(17) 0.086(2) 0.0079(15) 0.0627(16) 0.0111(14)
C36 0.0633(15) 0.0707(17) 0.086(2) 0.0079(15) 0.0627(16) 0.0111(14)
O13 0.056(2) 0.183(5) 0.064(2) 0.008(3) 0.041(2) 0.015(3)
C37 0.056(2) 0.183(5) 0.064(2) 0.008(3) 0.041(2) 0.015(3)
C38 0.056(2) 0.183(5) 0.064(2) 0.008(3) 0.041(2) 0.015(3)
O14 0.082(3) 0.127(3) 0.106(3) 0.002(3) 0.072(3) -0.010(2)
C39 0.082(3) 0.127(3) 0.106(3) 0.002(3) 0.072(3) -0.010(2)
C40 0.082(3) 0.127(3) 0.106(3) 0.002(3) 0.072(3) -0.010(2)
C41 0.082(3) 0.127(3) 0.106(3) 0.002(3) 0.072(3) -0.010(2)
C42 0.082(3) 0.127(3) 0.106(3) 0.002(3) 0.072(3) -0.010(2)
C41A 0.082(3) 0.127(3) 0.106(3) 0.002(3) 0.072(3) -0.010(2)
C42A 0.082(3) 0.127(3) 0.106(3) 0.002(3) 0.072(3) -0.010(2)
O15 0.111(3) 0.095(3) 0.082(2) -0.0028(19) 0.081(2) -0.002(2)
C43 0.111(3) 0.095(3) 0.082(2) -0.0028(19) 0.081(2) -0.002(2)
C44 0.111(3) 0.095(3) 0.082(2) -0.0028(19) 0.081(2) -0.002(2)
C45 0.111(3) 0.095(3) 0.082(2) -0.0028(19) 0.081(2) -0.002(2)
C46 0.111(3) 0.095(3) 0.082(2) -0.0028(19) 0.081(2) -0.002(2)
C45A 0.111(3) 0.095(3) 0.082(2) -0.0028(19) 0.081(2) -0.002(2)
C46A 0.111(3) 0.095(3) 0.082(2) -0.0028(19) 0.081(2) -0.002(2)

loop_
_atom_type_symbol
_atom_type_description
_atom_type_scat_dispersion_real
_atom_type_scat_dispersion_imag
_atom_type_scat_source
C C 0.0181 0.0091 'International Tables Vol C Tables 4.2.6.8 and 6.1.1.4'
H H 0.0000 0.0000 'International Tables Vol C Tables 4.2.6.8 and 6.1.1.4'
Cu Cu -1.9646 0.5888 'International Tables Vol C Tables 4.2.6.8 and 6.1.1.4'
Na Na 0.1353 0.1239 'International Tables Vol C Tables 4.2.6.8 and 6.1.1.4'
O O 0.0492 0.0322 'International Tables Vol C Tables 4.2.6.8 and 6.1.1.4'
Si Si 0.2541 0.3302 'International Tables Vol C Tables 4.2.6.8 and 6.1.1.4'

loop_
_exptl_crystal_face_index_h
_exptl_crystal_face_index_k
_exptl_crystal_face_index_l
_exptl_crystal_face_perp_dist
-1 2 1 0.1198
0 0 1 0.0250
-1 0 0 0.0076
1 0 0 0.0076
-1 -2 0 0.1028
-2 0 1 0.0172
2 0 -1 0.0097
0 0 -1 0.0172
3 0 -2 0.0134

loop_
_geom_angle_atom_site_label_1
_geom_angle_atom_site_label_2
_geom_angle_atom_site_label_3
_geom_angle
_geom_angle_site_symmetry_1
_geom_angle_site_symmetry_3
_geom_angle_publ_flag
O8 Cu1 O12 90.25(14) . . ?
O8 Cu1 O7 173.38(13) . 2_655 ?
O12 Cu1 O7 96.07(13) . 2_655 ?
O8 Cu1 O7 95.95(13) . . ?
O12 Cu1 O7 173.80(13) . . ?
O7 Cu1 O7 77.74(13) 2_655 . ?
O11 Cu2 O9 90.18(14) . 2_655 ?
O11 Cu2 O10 171.71(15) . 2_655 ?
O9 Cu2 O10 95.98(14) 2_655 2_655 ?
O11 Cu2 O10 94.93(14) . . ?
O9 Cu2 O10 174.88(13) 2_655 . ?
O10 Cu2 O10 78.97(15) 2_655 . ?
O7 Si1 O1 109.56(17) . . ?
O7 Si1 O2 109.65(17) . . ?
O1 Si1 O2 103.95(17) . . ?
O7 Si1 C1 111.68(16) . . ?
O1 Si1 C1 110.79(13) . . ?
O2 Si1 C1 110.94(16) . . ?
O8 Si2 O3 113.01(19) . . ?
O8 Si2 O2 111.60(17) . . ?
O3 Si2 O2 105.82(18) . . ?
O8 Si2 C7 113.9(2) . . ?
O3 Si2 C7 105.34(17) . . ?
O2 Si2 C7 106.51(14) . . ?
O9 Si3 O3 112.30(19) . . ?
O9 Si3 O4 111.08(18) . . ?
O3 Si3 O4 106.29(19) . . ?
O9 Si3 C13 114.34(17) . . ?
O3 Si3 C13 104.50(17) . . ?
O4 Si3 C13 107.79(14) . . ?
O10 Si4 O4 108.84(18) . . ?
O10 Si4 O5 110.59(18) . . ?
O4 Si4 O5 105.41(19) . . ?
O10 Si4 C19 111.17(17) . . ?
O4 Si4 C19 110.71(15) . . ?
O5 Si4 C19 109.97(18) . . ?
O11 Si5 O6 112.15(19) . . ?
O11 Si5 O5 111.14(17) . . ?
O6 Si5 O5 106.1(2) . . ?
O11 Si5 C25A 114.1(2) . . ?
O6 Si5 C25A 103.8(2) . . ?
O5 Si5 C25A 108.99(18) . . ?
O11 Si5 C25 105.2(2) . . ?
O6 Si5 C25 108.1(3) . . ?
O5 Si5 C25 114.18(16) . . ?
O12 Si6 O6 113.0(2) . . ?
O12 Si6 O1 109.79(17) . 2_655 ?
O6 Si6 O1 106.86(18) . 2_655 ?
O12 Si6 C31 114.25(18) . . ?
O6 Si6 C31 105.02(18) . . ?
O1 Si6 C31 107.52(13) 2_655 . ?
O12 Na1 O8 69.74(13) . . ?
O12 Na1 O13 151.9(2) . . ?
O8 Na1 O13 88.30(19) . . ?
O12 Na1 O14 101.67(19) . . ?
O8 Na1 O14 138.7(2) . . ?
O13 Na1 O14 83.1(2) . . ?
O12 Na1 O5 87.24(14) . . ?
O8 Na1 O5 116.42(14) . . ?
O13 Na1 O5 119.0(2) . . ?
O14 Na1 O5 102.89(17) . . ?
O12 Na1 O4 117.42(14) . . ?
O8 Na1 O4 85.16(13) . . ?
O13 Na1 O4 76.12(18) . . ?
O14 Na1 O4 130.78(17) . . ?
O5 Na1 O4 54.01(10) . . ?
O15 Na2 O11 120.22(18) . . ?
O15 Na2 O9 117.65(17) . 2_655 ?
O11 Na2 O9 71.83(13) . 2_655 ?
O15 Na2 O2 115.72(17) . 2_655 ?
O11 Na2 O2 122.99(13) . 2_655 ?
O9 Na2 O2 92.06(13) 2_655 2_655 ?
O15 Na2 O1 114.15(16) . 2_655 ?
O11 Na2 O1 86.75(13) . 2_655 ?
O9 Na2 O1 127.98(13) 2_655 2_655 ?
O2 Na2 O1 60.66(11) 2_655 2_655 ?
Si1 O1 Si6 129.2(2) . 2_655 ?
Si1 O1 Na2 91.93(14) . 2_655 ?
Si6 O1 Na2 120.31(18) 2_655 2_655 ?
Si1 O2 Si2 126.3(2) . . ?
Si1 O2 Na2 97.57(15) . 2_655 ?
Si2 O2 Na2 120.30(18) . 2_655 ?
Si3 O3 Si2 135.5(2) . . ?
Si4 O4 Si3 128.8(2) . . ?
Si4 O4 Na1 96.98(16) . . ?
Si3 O4 Na1 116.55(19) . . ?
Si4 O5 Si5 127.7(2) . . ?
Si4 O5 Na1 96.99(16) . . ?
Si5 O5 Na1 114.01(18) . . ?
Si5 O6 Si6 134.3(2) . . ?
Si1 O7 Cu1 129.48(18) . 2_655 ?
Si1 O7 Cu1 128.31(18) . . ?
Cu1 O7 Cu1 101.82(13) 2_655 . ?
Si2 O8 Cu1 134.17(19) . . ?
Si2 O8 Na1 119.95(19) . . ?
Cu1 O8 Na1 95.55(14) . . ?
Si3 O9 Cu2 133.2(2) . 2_655 ?
Si3 O9 Na2 118.7(2) . 2_655 ?
Cu2 O9 Na2 91.60(14) 2_655 2_655 ?
Si4 O10 Cu2 129.48(19) . 2_655 ?
Si4 O10 Cu2 129.04(18) . . ?
Cu2 O10 Cu2 100.60(15) 2_655 . ?
Si5 O11 Cu2 136.3(2) . . ?
Si5 O11 Na2 122.86(19) . . ?
Cu2 O11 Na2 94.71(14) . . ?
Si6 O12 Cu1 134.5(2) . . ?
Si6 O12 Na1 117.5(2) . . ?
Cu1 O12 Na1 95.41(15) . . ?
C2 C1 C6 119.5(2) . . ?
C2 C1 Si1 118.4(2) . . ?
C6 C1 Si1 122.1(2) . . ?
C3 C2 C1 120.5(2) . . ?
C3 C2 H2 119.8 . . ?
C1 C2 H2 119.8 . . ?
C2 C3 C4 120.0(2) . . ?
C2 C3 H3 120.0 . . ?
C4 C3 H3 120.0 . . ?
C5 C4 C3 119.7(2) . . ?
C5 C4 H4 120.1 . . ?
C3 C4 H4 120.1 . . ?
C6 C5 C4 120.2(2) . . ?
C6 C5 H5 119.9 . . ?
C4 C5 H5 119.9 . . ?
C5 C6 C1 120.1(2) . . ?
C5 C6 H6 119.9 . . ?
C1 C6 H6 119.9 . . ?
C8 C7 C12 119.9(2) . . ?
C8 C7 Si2 122.1(3) . . ?
C12 C7 Si2 118.1(3) . . ?
C7 C8 C9 120.0(2) . . ?
C7 C8 H8 120.0 . . ?
C9 C8 H8 120.0 . . ?
C10 C9 C8 120.1(2) . . ?
C10 C9 H9 120.0 . . ?
C8 C9 H9 120.0 . . ?
C9 C10 C11 120.1(2) . . ?
C9 C10 H10 120.0 . . ?
C11 C10 H10 120.0 . . ?
C12 C11 C10 119.8(2) . . ?
C12 C11 H11 120.1 . . ?
C10 C11 H11 120.1 . . ?
C11 C12 C7 120.2(2) . . ?
C11 C12 H12 119.9 . . ?
C7 C12 H12 119.9 . . ?
C18 C13 C14 119.6(2) . . ?
C18 C13 Si3 120.5(2) . . ?
C14 C13 Si3 119.9(2) . . ?
C15 C14 C13 120.2(2) . . ?
C15 C14 H14 119.9 . . ?
C13 C14 H14 119.9 . . ?
C16 C15 C14 120.0(2) . . ?
C16 C15 H15 120.0 . . ?
C14 C15 H15 120.0 . . ?
C17 C16 C15 119.9(2) . . ?
C17 C16 H16 120.1 . . ?
C15 C16 H16 120.1 . . ?
C16 C17 C18 120.1(2) . . ?
C16 C17 H17 120.0 . . ?
C18 C17 H17 120.0 . . ?
C17 C18 C13 120.2(2) . . ?
C17 C18 H18 119.9 . . ?
C13 C18 H18 119.9 . . ?
C20 C19 C24 119.6(2) . . ?
C20 C19 Si4 119.2(2) . . ?
C24 C19 Si4 121.2(2) . . ?
C21 C20 C19 120.4(2) . . ?
C21 C20 H20 119.8 . . ?
C19 C20 H20 119.8 . . ?
C20 C21 C22 119.9(2) . . ?
C20 C21 H21 120.0 . . ?
C22 C21 H21 120.0 . . ?
C23 C22 C21 119.7(2) . . ?
C23 C22 H22 120.1 . . ?
C21 C22 H22 120.1 . . ?
C24 C23 C22 120.2(2) . . ?
C24 C23 H23 119.9 . . ?
C22 C23 H23 119.9 . . ?
C23 C24 C19 120.1(2) . . ?
C23 C24 H24 119.9 . . ?
C19 C24 H24 119.9 . . ?
C26 C25 C30 119.9(2) . . ?
C26 C25 Si5 118.4(4) . . ?
C30 C25 Si5 121.7(4) . . ?
C27 C26 C25 120.1(2) . . ?
C27 C26 H26 119.9 . . ?
C25 C26 H26 119.9 . . ?
C26 C27 C28 119.9(2) . . ?
C26 C27 H27 120.0 . . ?
C28 C27 H27 120.0 . . ?
C29 C28 C27 120.0(2) . . ?
C29 C28 H28 120.0 . . ?
C27 C28 H28 120.0 . . ?
C28 C29 C30 120.0(2) . . ?
C28 C29 H29 120.0 . . ?
C30 C29 H29 120.0 . . ?
C29 C30 C25 120.0(2) . . ?
C29 C30 H30 120.0 . . ?
C25 C30 H30 120.0 . . ?
C30A C25A C26A 119.9(2) . . ?
C30A C25A Si5 116.8(4) . . ?
C26A C25A Si5 123.3(4) . . ?
C27A C26A C25A 120.0(2) . . ?
C27A C26A H26A 120.0 . . ?
C25A C26A H26A 120.0 . . ?
C28A C27A C26A 120.0(2) . . ?
C28A C27A H27A 120.0 . . ?
C26A C27A H27A 120.0 . . ?
C27A C28A C29A 120.0(2) . . ?
C27A C28A H28A 120.0 . . ?
C29A C28A H28A 120.0 . . ?
C30A C29A C28A 120.0(2) . . ?
C30A C29A H29A 120.0 . . ?
C28A C29A H29A 120.0 . . ?
C25A C30A C29A 120.0(2) . . ?
C25A C30A H30A 120.0 . . ?
C29A C30A H30A 120.0 . . ?
C36 C31 C32 119.5(2) . . ?
C36 C31 Si6 120.0(3) . . ?
C32 C31 Si6 120.5(3) . . ?
C33 C32 C31 120.1(2) . . ?
C33 C32 H32 119.9 . . ?
C31 C32 H32 119.9 . . ?
C32 C33 C34 120.2(2) . . ?
C32 C33 H33 119.9 . . ?
C34 C33 H33 119.9 . . ?
C35 C34 C33 119.8(2) . . ?
C35 C34 H34 120.1 . . ?
C33 C34 H34 120.1 . . ?
C36 C35 C34 120.0(2) . . ?
C36 C35 H35 120.0 . . ?
C34 C35 H35 120.0 . . ?
C35 C36 C31 120.4(2) . . ?
C35 C36 H36 119.8 . . ?
C31 C36 H36 119.8 . . ?
C37 O13 Na1 128.2(4) . . ?
C37 O13 H13O 104.6 . . ?
Na1 O13 H13O 105.1 . . ?
O13 C37 C38 111.6(3) . . ?
O13 C37 H37A 109.3 . . ?
C38 C37 H37A 109.3 . . ?
O13 C37 H37B 109.3 . . ?
C38 C37 H37B 109.3 . . ?
H37A C37 H37B 108.0 . . ?
C37 C38 H38A 109.5 . . ?
C37 C38 H38B 109.5 . . ?
H38A C38 H38B 109.5 . . ?
C37 C38 H38C 109.5 . . ?
H38A C38 H38C 109.5 . . ?
H38B C38 H38C 109.5 . . ?
C41A O14 C39 114.0(3) . . ?
C39 O14 C41 112.6(3) . . ?
C41A O14 Na1 120.7(6) . . ?
C39 O14 Na1 119.6(3) . . ?
C41 O14 Na1 127.7(3) . . ?
O14 C39 C40 110.1(3) . . ?
O14 C39 H39A 109.6 . . ?
C40 C39 H39A 109.6 . . ?
O14 C39 H39B 109.6 . . ?
C40 C39 H39B 109.6 . . ?
H39A C39 H39B 108.1 . . ?
C39 C40 H40A 109.5 . . ?
C39 C40 H40B 109.5 . . ?
H40A C40 H40B 109.5 . . ?
C39 C40 H40C 109.5 . . ?
H40A C40 H40C 109.5 . . ?
H40B C40 H40C 109.5 . . ?
O14 C41 C42 110.2(3) . . ?
O14 C41 H41A 109.6 . . ?
C42 C41 H41A 109.6 . . ?
O14 C41 H41B 109.6 . . ?
C42 C41 H41B 109.6 . . ?
H41A C41 H41B 108.1 . . ?
C41 C42 H42A 109.5 . . ?
C41 C42 H42B 109.5 . . ?
H42A C42 H42B 109.5 . . ?
C41 C42 H42C 109.5 . . ?
H42A C42 H42C 109.5 . . ?
H42B C42 H42C 109.5 . . ?
O14 C41A C42A 110.2(3) . . ?
O14 C41A H41C 109.6 . . ?
C42A C41A H41C 109.6 . . ?
O14 C41A H41D 109.6 . . ?
C42A C41A H41D 109.6 . . ?
H41C C41A H41D 108.1 . . ?
C41A C42A H42D 109.5 . . ?
C41A C42A H42E 109.5 . . ?
H42D C42A H42E 109.5 . . ?
C41A C42A H42F 109.5 . . ?
H42D C42A H42F 109.5 . . ?
H42E C42A H42F 109.5 . . ?
C45 O15 C43 114.7(3) . . ?
C43 O15 C45A 113.5(3) . . ?
C45 O15 Na2 112.7(3) . . ?
C43 O15 Na2 129.1(3) . . ?
C45A O15 Na2 102.7(7) . . ?
O15 C43 C44 110.1(3) . . ?
O15 C43 H43A 109.6 . . ?
C44 C43 H43A 109.6 . . ?
O15 C43 H43B 109.6 . . ?
C44 C43 H43B 109.6 . . ?
H43A C43 H43B 108.2 . . ?
C43 C44 H44A 109.5 . . ?
C43 C44 H44B 109.5 . . ?
H44A C44 H44B 109.5 . . ?
C43 C44 H44C 109.5 . . ?
H44A C44 H44C 109.5 . . ?
H44B C44 H44C 109.5 . . ?
O15 C45 C46 110.6(3) . . ?
O15 C45 H45A 109.5 . . ?
C46 C45 H45A 109.5 . . ?
O15 C45 H45B 109.5 . . ?
C46 C45 H45B 109.5 . . ?
H45A C45 H45B 108.1 . . ?
C45 C46 H46A 109.5 . . ?
C45 C46 H46B 109.5 . . ?
H46A C46 H46B 109.5 . . ?
C45 C46 H46C 109.5 . . ?
H46A C46 H46C 109.5 . . ?
H46B C46 H46C 109.5 . . ?
O15 C45A C46A 109.7(3) . . ?
O15 C45A Na2 48.4(5) . . ?
C46A C45A Na2 95.8(10) . . ?
O15 C45A H45C 109.7 . . ?
C46A C45A H45C 109.7 . . ?
O15 C45A H45D 109.7 . . ?
C46A C45A H45D 109.7 . . ?
H45C C45A H45D 108.2 . . ?
C45A C46A H46D 109.5 . . ?
C45A C46A H46E 109.5 . . ?
H46D C46A H46E 109.5 . . ?
C45A C46A H46F 109.5 . . ?
H46D C46A H46F 109.5 . . ?
H46E C46A H46F 109.5 . . ?

loop_
_geom_bond_atom_site_label_1
_geom_bond_atom_site_label_2
_geom_bond_distance
_geom_bond_site_symmetry_2
_geom_bond_publ_flag
Cu1 O8 1.905(3) . ?
Cu1 O12 1.911(3) . ?
Cu1 O7 1.940(3) 2_655 ?
Cu1 O7 1.962(3) . ?
Cu2 O11 1.898(3) . ?
Cu2 O9 1.917(3) 2_655 ?
Cu2 O10 1.944(3) 2_655 ?
Cu2 O10 1.948(3) . ?
Si1 O7 1.609(3) . ?
Si1 O1 1.637(3) . ?
Si1 O2 1.639(3) . ?
Si1 C1 1.875(3) . ?
Si2 O8 1.580(3) . ?
Si2 O3 1.638(4) . ?
Si2 O2 1.660(3) . ?
Si2 C7 1.864(4) . ?
Si3 O9 1.584(3) . ?
Si3 O3 1.634(4) . ?
Si3 O4 1.652(3) . ?
Si3 C13 1.874(3) . ?
Si4 O10 1.611(3) . ?
Si4 O4 1.630(4) . ?
Si4 O5 1.634(3) . ?
Si4 C19 1.865(3) . ?
Si4 Na1 3.459(3) . ?
Si5 O11 1.585(3) . ?
Si5 O6 1.630(4) . ?
Si5 O5 1.654(3) . ?
Si5 C25A 1.836(6) . ?
Si5 C25 1.906(6) . ?
Si6 O12 1.586(3) . ?
Si6 O6 1.632(4) . ?
Si6 O1 1.657(3) 2_655 ?
Si6 C31 1.882(3) . ?
Na1 O12 2.365(4) . ?
Na1 O8 2.365(4) . ?
Na1 O13 2.404(5) . ?
Na1 O14 2.413(5) . ?
Na1 O5 2.857(5) . ?
Na1 O4 2.860(4) . ?
Na2 O15 2.214(5) . ?
Na2 O11 2.261(4) . ?
Na2 O9 2.344(4) 2_655 ?
Na2 O2 2.475(4) 2_655 ?
Na2 O1 2.629(4) 2_655 ?
C1 C2 1.395(2) . ?
C1 C6 1.397(2) . ?
C2 C3 1.393(2) . ?
C2 H2 0.9500 . ?
C3 C4 1.395(2) . ?
C3 H3 0.9500 . ?
C4 C5 1.395(2) . ?
C4 H4 0.9500 . ?
C5 C6 1.395(2) . ?
C5 H5 0.9500 . ?
C6 H6 0.9500 . ?
C7 C8 1.394(2) . ?
C7 C12 1.396(2) . ?
C8 C9 1.396(2) . ?
C8 H8 0.9500 . ?
C9 C10 1.395(2) . ?
C9 H9 0.9500 . ?
C10 C11 1.395(2) . ?
C10 H10 0.9500 . ?
C11 C12 1.394(2) . ?
C11 H11 0.9500 . ?
C12 H12 0.9500 . ?
C13 C18 1.395(2) . ?
C13 C14 1.396(2) . ?
C14 C15 1.395(2) . ?
C14 H14 0.9500 . ?
C15 C16 1.394(2) . ?
C15 H15 0.9500 . ?
C16 C17 1.394(2) . ?
C16 H16 0.9500 . ?
C17 C18 1.395(2) . ?
C17 H17 0.9500 . ?
C18 H18 0.9500 . ?
C19 C20 1.395(2) . ?
C19 C24 1.396(2) . ?
C20 C21 1.394(2) . ?
C20 H20 0.9500 . ?
C21 C22 1.395(2) . ?
C21 H21 0.9500 . ?
C22 C23 1.395(2) . ?
C22 H22 0.9500 . ?
C23 C24 1.394(2) . ?
C23 H23 0.9500 . ?
C24 H24 0.9500 . ?
C25 C26 1.395(3) . ?
C25 C30 1.396(3) . ?
C26 C27 1.395(3) . ?
C26 H26 0.9500 . ?
C27 C28 1.395(3) . ?
C27 H27 0.9500 . ?
C28 C29 1.395(3) . ?
C28 H28 0.9500 . ?
C29 C30 1.395(3) . ?
C29 H29 0.9500 . ?
C30 H30 0.9500 . ?
C25A C30A 1.395(3) . ?
C25A C26A 1.396(3) . ?
C26A C27A 1.395(3) . ?
C26A H26A 0.9500 . ?
C27A C28A 1.395(3) . ?
C27A H27A 0.9500 . ?
C28A C29A 1.395(3) . ?
C28A H28A 0.9500 . ?
C29A C30A 1.395(3) . ?
C29A H29A 0.9500 . ?
C30A H30A 0.9500 . ?
C31 C36 1.395(2) . ?
C31 C32 1.396(2) . ?
C32 C33 1.395(2) . ?
C32 H32 0.9500 . ?
C33 C34 1.395(2) . ?
C33 H33 0.9500 . ?
C34 C35 1.395(2) . ?
C34 H34 0.9500 . ?
C35 C36 1.394(2) . ?
C35 H35 0.9500 . ?
C36 H36 0.9500 . ?
O13 C37 1.426(3) . ?
O13 H13O 0.9000 . ?
C37 C38 1.509(3) . ?
C37 H37A 0.9900 . ?
C37 H37B 0.9900 . ?
C38 H38A 0.9800 . ?
C38 H38B 0.9800 . ?
C38 H38C 0.9800 . ?
O14 C41A 1.429(3) . ?
O14 C39 1.435(3) . ?
O14 C41 1.437(3) . ?
C39 C40 1.515(3) . ?
C39 H39A 0.9900 . ?
C39 H39B 0.9900 . ?
C40 H40A 0.9800 . ?
C40 H40B 0.9800 . ?
C40 H40C 0.9800 . ?
C41 C42 1.514(3) . ?
C41 H41A 0.9900 . ?
C41 H41B 0.9900 . ?
C42 H42A 0.9800 . ?
C42 H42B 0.9800 . ?
C42 H42C 0.9800 . ?
C41A C42A 1.520(3) . ?
C41A H41C 0.9900 . ?
C41A H41D 0.9900 . ?
C42A H42D 0.9800 . ?
C42A H42E 0.9800 . ?
C42A H42F 0.9800 . ?
O15 C45 1.422(3) . ?
O15 C43 1.432(3) . ?
O15 C45A 1.433(3) . ?
C43 C44 1.520(3) . ?
C43 H43A 0.9900 . ?
C43 H43B 0.9900 . ?
C44 H44A 0.9800 . ?
C44 H44B 0.9800 . ?
C44 H44C 0.9800 . ?
C45 C46 1.519(3) . ?
C45 H45A 0.9900 . ?
C45 H45B 0.9900 . ?
C46 H46A 0.9800 . ?
C46 H46B 0.9800 . ?
C46 H46C 0.9800 . ?
C45A C46A 1.522(3) . ?
C45A H45C 0.9900 . ?
C45A H45D 0.9900 . ?
C46A H46D 0.9800 . ?
C46A H46E 0.9800 . ?
C46A H46F 0.9800 . ?

loop_
_geom_torsion_atom_site_label_1
_geom_torsion_atom_site_label_2
_geom_torsion_atom_site_label_3
_geom_torsion_atom_site_label_4
_geom_torsion
_geom_torsion_site_symmetry_1
_geom_torsion_site_symmetry_2
_geom_torsion_site_symmetry_3
_geom_torsion_site_symmetry_4
_geom_torsion_publ_flag
O7 Si1 O1 Si6 36.6(3) . . . 2_655 ?
O2 Si1 O1 Si6 153.7(3) . . . 2_655 ?
C1 Si1 O1 Si6 -87.1(3) . . . 2_655 ?
O7 Si1 O1 Na2 -96.15(17) . . . 2_655 ?
O2 Si1 O1 Na2 20.97(17) . . . 2_655 ?
C1 Si1 O1 Na2 140.19(13) . . . 2_655 ?
O7 Si1 O2 Si2 -42.3(3) . . . . ?
O1 Si1 O2 Si2 -159.3(2) . . . . ?
C1 Si1 O2 Si2 81.6(3) . . . . ?
O7 Si1 O2 Na2 94.53(17) . . . 2_655 ?
O1 Si1 O2 Na2 -22.53(18) . . . 2_655 ?
C1 Si1 O2 Na2 -141.65(10) . . . 2_655 ?
O8 Si2 O2 Si1 19.4(3) . . . . ?
O3 Si2 O2 Si1 142.7(2) . . . . ?
C7 Si2 O2 Si1 -105.5(3) . . . . ?
O8 Si2 O2 Na2 -108.8(2) . . . 2_655 ?
O3 Si2 O2 Na2 14.5(2) . . . 2_655 ?
C7 Si2 O2 Na2 126.3(2) . . . 2_655 ?
O9 Si3 O3 Si2 49.7(4) . . . . ?
O4 Si3 O3 Si2 -71.9(3) . . . . ?
C13 Si3 O3 Si2 174.2(3) . . . . ?
O8 Si2 O3 Si3 53.5(4) . . . . ?
O2 Si2 O3 Si3 -68.9(3) . . . . ?
C7 Si2 O3 Si3 178.5(3) . . . . ?
O10 Si4 O4 Si3 -37.6(4) . . . . ?
O5 Si4 O4 Si3 -156.2(3) . . . . ?
C19 Si4 O4 Si3 84.9(3) . . . . ?
O10 Si4 O4 Na1 94.99(18) . . . . ?
O5 Si4 O4 Na1 -23.66(19) . . . . ?
C19 Si4 O4 Na1 -142.54(15) . . . . ?
O9 Si3 O4 Si4 13.9(4) . . . . ?
O3 Si3 O4 Si4 136.3(3) . . . . ?
C13 Si3 O4 Si4 -112.1(3) . . . . ?
O9 Si3 O4 Na1 -111.3(2) . . . . ?
O3 Si3 O4 Na1 11.1(2) . . . . ?
C13 Si3 O4 Na1 122.68(18) . . . . ?
O10 Si4 O5 Si5 34.0(4) . . . . ?
O4 Si4 O5 Si5 151.5(3) . . . . ?
C19 Si4 O5 Si5 -89.2(3) . . . . ?
O10 Si4 O5 Na1 -93.79(18) . . . . ?
O4 Si4 O5 Na1 23.69(19) . . . . ?
C19 Si4 O5 Na1 143.05(9) . . . . ?
O11 Si5 O5 Si4 -14.7(4) . . . . ?
O6 Si5 O5 Si4 -136.8(3) . . . . ?
C25A Si5 O5 Si4 112.0(3) . . . . ?
C25 Si5 O5 Si4 104.2(4) . . . . ?
O11 Si5 O5 Na1 106.1(2) . . . . ?
O6 Si5 O5 Na1 -16.0(2) . . . . ?
C25A Si5 O5 Na1 -127.2(2) . . . . ?
C25 Si5 O5 Na1 -135.0(3) . . . . ?
O11 Si5 O6 Si6 -42.6(4) . . . . ?
O5 Si5 O6 Si6 78.9(3) . . . . ?
C25A Si5 O6 Si6 -166.3(3) . . . . ?
C25 Si5 O6 Si6 -158.2(3) . . . . ?
O12 Si6 O6 Si5 -56.3(4) . . . . ?
O1 Si6 O6 Si5 64.6(3) 2_655 . . . ?
C31 Si6 O6 Si5 178.6(3) . . . . ?
O1 Si1 O7 Cu1 -35.3(3) . . . 2_655 ?
O2 Si1 O7 Cu1 -148.8(2) . . . 2_655 ?
C1 Si1 O7 Cu1 87.9(3) . . . 2_655 ?
O1 Si1 O7 Cu1 153.3(2) . . . . ?
O2 Si1 O7 Cu1 39.8(3) . . . . ?
C1 Si1 O7 Cu1 -83.6(3) . . . . ?
O3 Si2 O8 Cu1 -107.1(3) . . . . ?
O2 Si2 O8 Cu1 12.0(4) . . . . ?
C7 Si2 O8 Cu1 132.7(3) . . . . ?
O3 Si2 O8 Na1 28.5(3) . . . . ?
O2 Si2 O8 Na1 147.6(2) . . . . ?
C7 Si2 O8 Na1 -91.7(2) . . . . ?
O3 Si3 O9 Cu2 -102.8(3) . . . 2_655 ?
O4 Si3 O9 Cu2 16.0(4) . . . 2_655 ?
C13 Si3 O9 Cu2 138.3(3) . . . 2_655 ?
O3 Si3 O9 Na2 21.0(3) . . . 2_655 ?
O4 Si3 O9 Na2 139.9(2) . . . 2_655 ?
C13 Si3 O9 Na2 -97.8(2) . . . 2_655 ?
O4 Si4 O10 Cu2 38.3(3) . . . 2_655 ?
O5 Si4 O10 Cu2 153.6(3) . . . 2_655 ?
C19 Si4 O10 Cu2 -83.9(3) . . . 2_655 ?
O4 Si4 O10 Cu2 -154.6(3) . . . . ?
O5 Si4 O10 Cu2 -39.3(3) . . . . ?
C19 Si4 O10 Cu2 83.2(3) . . . . ?
O6 Si5 O11 Cu2 113.9(3) . . . . ?
O5 Si5 O11 Cu2 -4.7(4) . . . . ?
C25A Si5 O11 Cu2 -128.4(3) . . . . ?
C25 Si5 O11 Cu2 -128.8(3) . . . . ?
O6 Si5 O11 Na2 -30.8(3) . . . . ?
O5 Si5 O11 Na2 -149.4(2) . . . . ?
C25A Si5 O11 Na2 86.9(2) . . . . ?
C25 Si5 O11 Na2 86.5(3) . . . . ?
O9 Cu2 O11 Si5 -178.9(3) 2_655 . . . ?
O10 Cu2 O11 Si5 1.5(3) . . . . ?
Cu2 Cu2 O11 Si5 -9.7(4) 2_655 . . . ?
O9 Cu2 O11 Na2 -28.04(16) 2_655 . . . ?
O10 Cu2 O11 Na2 152.32(16) . . . . ?
Cu2 Cu2 O11 Na2 141.12(8) 2_655 . . . ?
O6 Si6 O12 Cu1 103.3(3) . . . . ?
O1 Si6 O12 Cu1 -15.9(4) 2_655 . . . ?
C31 Si6 O12 Cu1 -136.7(3) . . . . ?
O6 Si6 O12 Na1 -28.1(3) . . . . ?
O1 Si6 O12 Na1 -147.2(2) 2_655 . . . ?
C31 Si6 O12 Na1 91.9(2) . . . . ?
O7 Si1 C1 C2 -40.46(18) . . . . ?
O1 Si1 C1 C2 81.97(18) . . . . ?
O2 Si1 C1 C2 -163.11(17) . . . . ?
O7 Si1 C1 C6 139.49(19) . . . . ?
O1 Si1 C1 C6 -98.08(19) . . . . ?
O2 Si1 C1 C6 16.84(18) . . . . ?
O8 Si2 C7 C8 -10.5(2) . . . . ?
O3 Si2 C7 C8 -134.9(2) . . . . ?
O2 Si2 C7 C8 113.0(2) . . . . ?
O8 Si2 C7 C12 169.5(2) . . . . ?
O3 Si2 C7 C12 45.1(2) . . . . ?
O2 Si2 C7 C12 -67.0(2) . . . . ?
O9 Si3 C13 C18 -39.8(2) . . . . ?
O3 Si3 C13 C18 -163.0(2) . . . . ?
O4 Si3 C13 C18 84.2(2) . . . . ?
O9 Si3 C13 C14 140.2(2) . . . . ?
O3 Si3 C13 C14 17.0(2) . . . . ?
O4 Si3 C13 C14 -95.8(2) . . . . ?
O10 Si4 C19 C20 44.83(19) . . . . ?
O4 Si4 C19 C20 -76.27(19) . . . . ?
O5 Si4 C19 C20 167.65(19) . . . . ?
O10 Si4 C19 C24 -135.14(19) . . . . ?
O4 Si4 C19 C24 103.7(2) . . . . ?
O5 Si4 C19 C24 -12.3(2) . . . . ?
O11 Si5 C25A C30A 7.4(4) . . . . ?
O6 Si5 C25A C30A 129.8(4) . . . . ?
O5 Si5 C25A C30A -117.5(4) . . . . ?
C25 Si5 C25A C30A 9.6(14) . . . . ?
O11 Si5 C25A C26A -172.6(4) . . . . ?
O6 Si5 C25A C26A -50.2(4) . . . . ?
O5 Si5 C25A C26A 62.5(4) . . . . ?
C25 Si5 C25A C26A -170.4(14) . . . . ?
O12 Si6 C31 C36 46.0(2) . . . . ?
O6 Si6 C31 C36 170.4(2) . . . . ?
O1 Si6 C31 C36 -76.1(2) 2_655 . . . ?
O12 Si6 C31 C32 -134.0(2) . . . . ?
O6 Si6 C31 C32 -9.6(2) . . . . ?
O1 Si6 C31 C32 103.9(2) 2_655 . . . ?
Na1 O13 C37 C38 -175.3(6) . . . . ?
C41A O14 C39 C40 -166.0(11) . . . . ?
C41 O14 C39 C40 169.0(9) . . . . ?
Na1 O14 C39 C40 -12.4(11) . . . . ?
C41A O14 C41 C42 83.4(14) . . . . ?
C39 O14 C41 C42 -178.1(10) . . . . ?
Na1 O14 C41 C42 3.4(15) . . . . ?
C39 O14 C41A C42A -109.2(17) . . . . ?
C41 O14 C41A C42A -17.6(18) . . . . ?
Na1 O14 C41A C42A 97.5(19) . . . . ?
C45 O15 C43 C44 -173.9(6) . . . . ?
C45A O15 C43 C44 160.4(11) . . . . ?
Na2 O15 C43 C44 28.9(9) . . . . ?
C43 O15 C45 C46 -81.1(8) . . . . ?
C45A O15 C45 C46 11.3(11) . . . . ?
Na2 O15 C45 C46 79.9(6) . . . . ?
C43 O15 C45 Na2 -161.0(7) . . . . ?
C45A O15 C45 Na2 -68.6(12) . . . . ?
C45 O15 C45A C46A -162(2) . . . . ?
C43 O15 C45A C46A -63.4(18) . . . . ?
Na2 O15 C45A C46A 80.0(14) . . . . ?
C45 O15 C45A Na2 118.3(12) . . . . ?
C43 O15 C45A Na2 -143.4(8) . . . . ?

loop_
_exptl_oxdiff_crystal_face_indexfrac_h
_exptl_oxdiff_crystal_face_indexfrac_k
_exptl_oxdiff_crystal_face_indexfrac_l
_exptl_oxdiff_crystal_face_x
_exptl_oxdiff_crystal_face_y
_exptl_oxdiff_crystal_face_z
-1.0001 2.0000 1.0001 -0.0014 -0.0089 0.2457
0.0000 -0.0000 1.0000 0.0537 -0.0567 0.0112
-1.0000 0.0000 0.0000 -0.0529 0.0036 -0.0012
1.0000 -0.0000 -0.0000 0.0529 -0.0036 0.0012
-0.9999 -2.0000 -0.0000 -0.0507 -0.0407 -0.2371
-2.0000 0.0000 1.0000 -0.0521 -0.0495 0.0087
2.0000 -0.0000 -1.0000 0.0521 0.0495 -0.0087
-0.0000 0.0000 -1.0000 -0.0537 0.0567 -0.0112
3.0000 -0.0000 -2.0000 0.0512 0.1027 -0.0186
